data_4123738
loop_
_publ_author_name
'Cai, Weizhao'
'G\/ladysiak, Andrzej'
'Anio\/la, Michalina'
'Smith, Vincent J.'
'Barbour, Leonard J.'
'Katrusiak, Andrzej'

_publ_section_title
;
 Giant Negative Area Compressibility Tunable in a Soft Porous Framework
 Material.
;
_journal_issue 29
_journal_name_full 'Journal of the American Chemical Society'
_journal_page_first 9296
_journal_page_last 9301
_journal_paper_doi 10.1021/jacs.5b03280
_journal_volume 137
_journal_year 2015
_chemical_formula_moiety 'C18 H12 N2 O3 Zn, C H4 O'
_chemical_formula_sum 'C19 H16 N2 O4 Zn'
_chemical_formula_weight 401.71
_chemical_name_systematic
; 
 ? 
;
_space_group_IT_number 82
_symmetry_cell_setting tetragonal
_symmetry_space_group_name_Hall 'I -4'
_symmetry_space_group_name_H-M 'I -4'
_atom_sites_solution_hydrogens geom
_atom_sites_solution_primary direct
_atom_sites_solution_secondary difmap
_audit_creation_method SHELXL-97
_cell_angle_alpha 90.00
_cell_angle_beta 90.00
_cell_angle_gamma 90.00
_cell_formula_units_Z 8
_cell_length_a 26.533(2)
_cell_length_b 26.533(2)
_cell_length_c 4.5396(9)
_cell_measurement_pressure 3430000
_cell_measurement_temperature 296(2)
_cell_volume 3195.9(7)
_computing_cell_refinement 'CrysAlis (Oxford Diffraction, 2010)'
_computing_data_collection 'CrysAlis (Oxford Diffraction, 2010)'
_computing_data_reduction 'CrysAlisRED (Oxford Diffraction, 2010)'
_computing_molecular_graphics 'Mercury (Macrae et al., 2008)'
_computing_publication_material 'SHELXL-97 (Sheldrick, 2008)'
_computing_structure_refinement 'SHELXL-97 (Sheldrick, 2008)'
_computing_structure_solution 'SHELXS-97 (Sheldrick, 2008)'
_diffrn_ambient_temperature 296(2)
_diffrn_measured_fraction_theta_full 0.276
_diffrn_measured_fraction_theta_max 0.276
_diffrn_measurement_device_type 'Oxford Diffraction Xcalibur Eos'
_diffrn_measurement_method
;HP omega scans - for more details see:
A. Budzianowski, A. Katrusiak in High-Pressure Crystallography
(Eds.: A. Katrusiak, P. F. McMillan),
Dordrecht: Kluwer Acad. Publ., 2004 pp.157-168
;
_diffrn_radiation_monochromator graphite
_diffrn_radiation_source 'fine-focus sealed tube'
_diffrn_radiation_type MoK\a
_diffrn_radiation_wavelength 0.71073
_diffrn_reflns_av_R_equivalents 0.0851
_diffrn_reflns_av_sigmaI/netI 0.0924
_diffrn_reflns_limit_h_max 5
_diffrn_reflns_limit_h_min -6
_diffrn_reflns_limit_k_max 33
_diffrn_reflns_limit_k_min -34
_diffrn_reflns_limit_l_max 5
_diffrn_reflns_limit_l_min -5
_diffrn_reflns_number 6162
_diffrn_reflns_theta_full 27.20
_diffrn_reflns_theta_max 27.20
_diffrn_reflns_theta_min 3.43
_exptl_absorpt_coefficient_mu 1.566
_exptl_absorpt_correction_T_max 0.8591
_exptl_absorpt_correction_T_min 0.6594
_exptl_absorpt_correction_type analytical
_exptl_absorpt_process_details
;
Katrusiak, A. (2003). REDSHABS - Program for correcting
reflections intensities for DAC absorption, gasket shadowing
and sample crystal absorption. Adam Mickiewicz University, Pozna\'n.
Katrusiak, A. (2004). Z. Kristallogr. 219, 461-467
;
_exptl_crystal_colour Brown
_exptl_crystal_density_diffrn 1.670
_exptl_crystal_density_method 'not measured'
_exptl_crystal_description Block
_exptl_crystal_F_000 1648
_exptl_crystal_size_max 0.29
_exptl_crystal_size_mid 0.18
_exptl_crystal_size_min 0.10
_refine_diff_density_max 0.366
_refine_diff_density_min -0.389
_refine_diff_density_rms 0.127
_refine_ls_abs_structure_details 'Flack H D (1983), Acta Cryst. A39, 876-881'
_refine_ls_abs_structure_Flack 0.00(11)
_refine_ls_extinction_coef 0.030(5)
_refine_ls_extinction_expression Fc^*^=kFc[1+0.001xFc^2^\l^3^/sin(2\q)]^-1/4^
_refine_ls_extinction_method SHELXL
_refine_ls_goodness_of_fit_ref 1.173
_refine_ls_hydrogen_treatment constr
_refine_ls_matrix_type full
_refine_ls_number_parameters 213
_refine_ls_number_reflns 1001
_refine_ls_number_restraints 298
_refine_ls_restrained_S_all 1.059
_refine_ls_R_factor_all 0.1614
_refine_ls_R_factor_gt 0.0936
_refine_ls_shift/su_max 0.000
_refine_ls_shift/su_mean 0.000
_refine_ls_structure_factor_coef Fsqd
_refine_ls_weighting_details 'calc w=1/[\s^2^(Fo^2^)+(0.1389P)^2^+18.7115P] where P=(Fo^2^+2Fc^2^)/3'
_refine_ls_weighting_scheme calc
_refine_ls_wR_factor_gt 0.2209
_refine_ls_wR_factor_ref 0.2685
_reflns_number_gt 583
_reflns_number_total 1001
_reflns_threshold_expression >2sigma(I)
_cod_data_source_file ja5b03280_si_004.cif
_cod_data_source_block 1MeOH_3.43GPa_in_Methanol-Ethanol
_cod_depositor_comments
;
The following automatic conversions were performed:
'_atom_site_symetry_multiplicity' tag replaced with
'_atom_site_symmetry_multiplicity' tag as specified in the
replacement file
'/usr/data/users/saulius/crontab/automatic-downloads/rss-feeds/ACS/lib/lists/replacement-tags.lst'.

Automatic conversion script
Id: cif_correct_tags 3376 2015-05-07 07:48:27Z andrius 

The following automatic conversions were performed:

'_symmetry_cell_setting' value 'Tetragonal' changed to 'tetragonal'
according to
/usr/data/users/saulius/crontab/automatic-downloads/rss-feeds/ACS/lib/dictionaries/cif_core.dic
dictionary named 'cif_core.dic' version 2.4.2 from 2011-04-26.

Automatic conversion script
Id: cif_fix_values 3271 2015-04-21 07:52:19Z andrius 

 Adding full bibliography for 4123717--4123744.cif.
;
_cod_original_sg_symbol_Hall I-4
_cod_original_sg_symbol_H-M I-4
_cod_database_code 4123738

loop_
_symmetry_equiv_pos_as_xyz
'x, y, z'
'-x, -y, z'
'y, -x, -z'
'-y, x, -z'
'x+1/2, y+1/2, z+1/2'
'-x+1/2, -y+1/2, z+1/2'
'y+1/2, -x+1/2, -z+1/2'
'-y+1/2, x+1/2, -z+1/2'

loop_
_atom_site_label
_atom_site_type_symbol
_atom_site_fract_x
_atom_site_fract_y
_atom_site_fract_z
_atom_site_U_iso_or_equiv
_atom_site_adp_type
_atom_site_occupancy
_atom_site_symmetry_multiplicity
_atom_site_calc_flag
_atom_site_refinement_flags
_atom_site_disorder_assembly
_atom_site_disorder_group
Zn1 Zn 0.26864(12) 0.21554(11) 0.9402(7) 0.0741(16) Uani 1 1 d U . .
O1 O 0.2268(5) 0.2780(5) 1.001(2) 0.056(3) Uani 1 1 d U . .
H1O H 0.2050 0.2895 0.8835 0.068 Uiso 1 1 d R . .
N1 N 0.2405(6) 0.1488(6) 0.986(3) 0.066(5) Uani 1 1 d DU . .
C1 C 0.2564(6) 0.1127(5) 1.158(3) 0.059(5) Uani 1 1 d DU . .
H1 H 0.2818 0.1167 1.2972 0.071 Uiso 1 1 calc R . .
N2 N 0.2316(5) 0.0688(6) 1.109(2) 0.070(5) Uani 1 1 d DU A .
C2 C 0.2004(4) 0.1246(5) 0.806(2) 0.054(5) Uani 1 1 d DU . .
O2 O 0.2661(9) -0.1627(6) 1.488(5) 0.102(7) Uani 1 1 d DU . .
C3 C 0.1716(5) 0.1471(4) 0.589(2) 0.062(5) Uani 1 1 d DU . .
H3 H 0.1761 0.1808 0.5401 0.074 Uiso 1 1 calc R . .
O3A O 0.2760(16) -0.1290(16) 1.773(6) 0.105(6) Uani 0.48(3) 1 d PDU . .
O3B O 0.3384(8) -0.1331(13) 1.441(9) 0.105(6) Uani 0.52(3) 1 d PDU . .
C4 C 0.1355(4) 0.1176(5) 0.446(2) 0.057(5) Uani 1 1 d DU . .
C5 C 0.1058(5) 0.1383(5) 0.227(3) 0.067(5) Uani 1 1 d DU . .
H5 H 0.1101 0.1720 0.1776 0.080 Uiso 1 1 calc R . .
C6 C 0.0696(5) 0.1100(6) 0.079(3) 0.075(7) Uani 1 1 d DU . .
H6 H 0.0496 0.1239 -0.0687 0.090 Uiso 1 1 calc R . .
C7 C 0.0651(5) 0.0599(6) 0.163(2) 0.071(6) Uani 1 1 d DU . .
H7 H 0.0414 0.0397 0.0690 0.085 Uiso 1 1 calc R . .
C8 C 0.0948(5) 0.0393(6) 0.383(3) 0.063(5) Uani 1 1 d DU . .
H8 H 0.0902 0.0056 0.4329 0.075 Uiso 1 1 calc R . .
C9 C 0.1310(4) 0.0670(5) 0.531(2) 0.067(6) Uani 1 1 d DU . .
C10 C 0.1601(5) 0.0448(5) 0.749(3) 0.060(5) Uani 1 1 d DU . .
H10 H 0.1560 0.0110 0.7982 0.072 Uiso 1 1 calc R . .
C11 C 0.1954(8) 0.0746(5) 0.890(4) 0.069(7) Uani 1 1 d DU . .
C12 C 0.2449(4) 0.0202(6) 1.233(4) 0.083(4) Uani 1 1 d DU . .
C15 C 0.2688(7) -0.0737(5) 1.442(4) 0.083(4) Uani 1 1 d DU . .
C13A C 0.2651(8) 0.0142(5) 1.511(4) 0.083(4) Uani 0.601(18) 1 d PDU A 1
H13A H 0.2706 0.0426 1.6274 0.099 Uiso 0.601(18) 1 calc PR A 1
C14A C 0.2773(8) -0.0325(6) 1.621(4) 0.083(4) Uani 0.601(18) 1 d PDU A 1
H14A H 0.2908 -0.0362 1.8088 0.099 Uiso 0.601(18) 1 calc PR A 1
C16A C 0.2486(10) -0.0699(6) 1.163(4) 0.083(4) Uani 0.601(18) 1 d PDU A 1
H16A H 0.2431 -0.0983 1.0479 0.099 Uiso 0.601(18) 1 calc PR A 1
C17A C 0.2369(8) -0.0223(7) 1.062(3) 0.083(4) Uani 0.601(18) 1 d PDU A 1
H17A H 0.2234 -0.0186 0.8741 0.099 Uiso 0.601(18) 1 calc PR A 1
C13B C 0.2940(4) 0.0095(6) 1.313(7) 0.083(4) Uani 0.399(18) 1 d PDU A 2
H13B H 0.3186 0.0343 1.2952 0.099 Uiso 0.399(18) 1 calc PR A 2
C14B C 0.3075(6) -0.0380(7) 1.421(8) 0.083(4) Uani 0.399(18) 1 d PDU A 2
H14B H 0.3404 -0.0456 1.4749 0.099 Uiso 0.399(18) 1 calc PR A 2
C16B C 0.2182(7) -0.0666(7) 1.367(8) 0.083(4) Uani 0.399(18) 1 d PDU A 2
H16B H 0.1936 -0.0913 1.3837 0.099 Uiso 0.399(18) 1 calc PR A 2
C17B C 0.2090(5) -0.0179(8) 1.262(7) 0.083(4) Uani 0.399(18) 1 d PDU A 2
H17B H 0.1762 -0.0102 1.2073 0.099 Uiso 0.399(18) 1 calc PR A 2
C18 C 0.2914(7) -0.1251(5) 1.508(6) 0.092(6) Uani 1 1 d DU A .
O4 O 0.3396(14) 0.1117(12) 1.642(7) 0.173(12) Uiso 1 1 d DU . .
H4 H 0.3162 0.1328 1.6509 0.260 Uiso 1 1 d R . .
C19 C 0.378(2) 0.135(3) 1.460(12) 0.262 Uiso 1 1 d DU . .
H19A H 0.3690 0.1701 1.4335 0.393 Uiso 1 1 d R . .
H19B H 0.3790 0.1189 1.2710 0.393 Uiso 1 1 d R . .
H19C H 0.4098 0.1326 1.5546 0.393 Uiso 1 1 d R . .

loop_
_atom_site_aniso_label
_atom_site_aniso_U_11
_atom_site_aniso_U_22
_atom_site_aniso_U_33
_atom_site_aniso_U_23
_atom_site_aniso_U_13
_atom_site_aniso_U_12
Zn1 0.062(2) 0.0513(19) 0.109(2) 0.0058(16) -0.0001(17) 0.003(4)
O1 0.058(8) 0.045(6) 0.066(7) 0.014(6) 0.014(7) -0.008(9)
N1 0.077(13) 0.058(6) 0.063(10) -0.003(7) 0.001(9) -0.001(10)
C1 0.055(11) 0.064(8) 0.058(10) 0.002(8) 0.013(7) -0.003(12)
N2 0.074(11) 0.072(6) 0.065(9) 0.015(7) -0.002(7) -0.010(9)
C2 0.054(11) 0.039(8) 0.070(9) -0.002(8) 0.007(7) 0.007(10)
O2 0.102(13) 0.058(7) 0.146(15) 0.009(10) -0.048(16) 0.001(14)
C3 0.075(12) 0.048(9) 0.063(9) 0.015(9) -0.002(8) -0.022(12)
O3A 0.108(10) 0.071(10) 0.135(9) 0.007(8) -0.018(11) 0.007(10)
O3B 0.108(10) 0.071(10) 0.135(9) 0.007(8) -0.018(11) 0.007(10)
C4 0.054(11) 0.044(8) 0.074(10) -0.007(9) 0.000(8) 0.001(11)
C5 0.063(11) 0.055(10) 0.082(10) -0.009(9) -0.001(8) 0.013(12)
C6 0.078(13) 0.073(10) 0.075(10) -0.001(10) -0.011(10) 0.002(14)
C7 0.059(14) 0.069(12) 0.085(14) -0.001(11) -0.010(9) 0.004(18)
C8 0.055(12) 0.048(10) 0.085(13) -0.019(10) -0.012(9) 0.010(14)
C9 0.061(12) 0.060(9) 0.081(11) 0.019(9) -0.009(8) -0.027(12)
C10 0.055(10) 0.058(9) 0.067(9) 0.012(9) 0.006(7) -0.013(11)
C11 0.086(17) 0.036(8) 0.086(14) -0.009(10) -0.018(11) 0.011(12)
C12 0.064(7) 0.071(5) 0.113(8) 0.012(6) -0.033(7) -0.013(9)
C15 0.064(7) 0.071(5) 0.113(8) 0.012(6) -0.033(7) -0.013(9)
C13A 0.064(7) 0.071(5) 0.113(8) 0.012(6) -0.033(7) -0.013(9)
C14A 0.064(7) 0.071(5) 0.113(8) 0.012(6) -0.033(7) -0.013(9)
C16A 0.064(7) 0.071(5) 0.113(8) 0.012(6) -0.033(7) -0.013(9)
C17A 0.064(7) 0.071(5) 0.113(8) 0.012(6) -0.033(7) -0.013(9)
C13B 0.064(7) 0.071(5) 0.113(8) 0.012(6) -0.033(7) -0.013(9)
C14B 0.064(7) 0.071(5) 0.113(8) 0.012(6) -0.033(7) -0.013(9)
C16B 0.064(7) 0.071(5) 0.113(8) 0.012(6) -0.033(7) -0.013(9)
C17B 0.064(7) 0.071(5) 0.113(8) 0.012(6) -0.033(7) -0.013(9)
C18 0.087(11) 0.077(7) 0.113(10) 0.005(10) -0.059(10) -0.006(10)

loop_
_atom_type_symbol
_atom_type_description
_atom_type_scat_dispersion_real
_atom_type_scat_dispersion_imag
_atom_type_scat_source
C C 0.0033 0.0016 'International Tables Vol C Tables 4.2.6.8 and 6.1.1.4'
H H 0.0000 0.0000 'International Tables Vol C Tables 4.2.6.8 and 6.1.1.4'
N N 0.0061 0.0033 'International Tables Vol C Tables 4.2.6.8 and 6.1.1.4'
O O 0.0106 0.0060 'International Tables Vol C Tables 4.2.6.8 and 6.1.1.4'
Zn Zn 0.2839 1.4301 'International Tables Vol C Tables 4.2.6.8 and 6.1.1.4'

loop_
_geom_angle_atom_site_label_1
_geom_angle_atom_site_label_2
_geom_angle_atom_site_label_3
_geom_angle
_geom_angle_site_symmetry_1
_geom_angle_site_symmetry_3
O1 Zn1 O2 95.2(8) 6_554 7_557
O1 Zn1 N1 102.0(6) 6_554 .
O2 Zn1 N1 125.6(8) 7_557 .
O1 Zn1 O1 95.7(4) 6_554 .
O2 Zn1 O1 107.0(7) 7_557 .
N1 Zn1 O1 121.8(6) . .
O1 Zn1 Zn1 134.6(4) 6_554 6
O2 Zn1 Zn1 91.7(6) 7_557 6
N1 Zn1 Zn1 109.9(4) . 6
O1 Zn1 Zn1 39.9(3) . 6
O1 Zn1 Zn1 40.1(4) 6_554 6_554
O2 Zn1 Zn1 106.3(7) 7_557 6_554
N1 Zn1 Zn1 120.0(5) . 6_554
O1 Zn1 Zn1 55.6(3) . 6_554
Zn1 Zn1 Zn1 95.03(17) 6 6_554
Zn1 O1 Zn1 100.0(6) 6 .
C1 N1 C2 104.1(14) . .
C1 N1 Zn1 127.6(14) . .
C2 N1 Zn1 127.8(11) . .
N1 C1 N2 112.0(16) . .
C1 N2 C11 110.9(14) . .
C1 N2 C12 125.6(11) . .
C11 N2 C12 122.9(14) . .
C3 C2 C11 123.8(10) . .
C3 C2 N1 126.9(11) . .
C11 C2 N1 109.3(11) . .
C18 O2 O3A 51.9(14) . .
C18 O2 Zn1 129.2(16) . 8_547
O3A O2 Zn1 110.6(17) . 8_547
C2 C3 C4 117.9(5) . .
C18 O3A O2 48.1(12) . .
C18 O3B C19 122(3) . 8_547
C5 C4 C3 120.3(10) . .
C5 C4 C9 121.8(10) . .
C3 C4 C9 117.9(9) . .
C4 C5 C6 121.9(6) . .
C5 C6 C7 116.2(9) . .
C8 C7 C6 121.9(10) . .
C7 C8 C9 122.3(9) . .
C10 C9 C8 120.4(11) . .
C10 C9 C4 123.7(10) . .
C8 C9 C4 115.9(10) . .
C11 C10 C9 117.7(8) . .
C10 C11 N2 137.4(13) . .
C10 C11 C2 118.9(10) . .
N2 C11 C2 103.7(12) . .
C13A C12 C13B 51.0(13) . .
C13A C12 C17A 118.7(5) . .
C13B C12 C17A 97.2(11) . .
C13A C12 C17B 95.5(11) . .
C13B C12 C17B 118.0(5) . .
C17A C12 C17B 50.2(13) . .
C13A C12 N2 123.4(13) . .
C13B C12 N2 121.0(7) . .
C17A C12 N2 118.0(12) . .
C17B C12 N2 120.9(7) . .
C16A C15 C14A 123.0(8) . .
C16A C15 C16B 52.5(14) . .
C14A C15 C16B 101.2(13) . .
C16A C15 C14B 99.8(12) . .
C14A C15 C14B 52.1(14) . .
C16B C15 C14B 126.5(9) . .
C16A C15 C18 113.6(17) . .
C14A C15 C18 122.0(16) . .
C16B C15 C18 123.3(14) . .
C14B C15 C18 109.3(13) . .
C12 C13A C14A 121.7(4) . .
C15 C14A C13A 117.6(5) . .
C15 C16A C17A 117.5(5) . .
C16A C17A C12 121.5(2) . .
C12 C13B C14B 121.2(4) . .
C13B C14B C15 116.5(5) . .
C17B C16B C15 112.1(5) . .
C12 C17B C16B 125.6(3) . .
O2 C18 O3A 80(3) . .
O2 C18 O3B 112(3) . .
O3A C18 O3B 121(3) . .
O2 C18 C15 120.4(16) . .
O3A C18 C15 98(2) . .
O3B C18 C15 119(2) . .
O4 C19 O3B 126(5) . 7_557

loop_
_geom_bond_atom_site_label_1
_geom_bond_atom_site_label_2
_geom_bond_distance
_geom_bond_site_symmetry_2
Zn1 O1 2.005(11) 6_554
Zn1 O2 1.914(17) 7_557
Zn1 N1 1.933(17) .
Zn1 O1 2.014(14) .
Zn1 Zn1 3.078(4) 6
Zn1 Zn1 3.078(4) 6_554
O1 Zn1 2.005(11) 6
N1 C1 1.3050(10) .
N1 C2 1.49(2) .
C1 N2 1.3580(10) .
N2 C11 1.3899(10) .
N2 C12 1.450(18) .
C2 C3 1.3822(10) .
C2 C11 1.388(8) .
O2 C18 1.2060(10) .
O2 O3A 1.59(4) .
O2 Zn1 1.914(17) 8_547
C3 C4 1.395(8) .
O3A C18 1.2740(11) .
O3B C18 1.3001(10) .
O3B C19 1.97(7) 8_547
C4 C5 1.3824(10) .
C4 C9 1.401(8) .
C5 C6 1.392(8) .
C6 C7 1.387(8) .
C7 C8 1.384(8) .
C8 C9 1.385(8) .
C9 C10 1.388(8) .
C10 C11 1.383(8) .
C12 C13A 1.3820(10) .
C12 C13B 1.3822(10) .
C12 C17A 1.385(8) .
C12 C17B 1.394(7) .
C15 C16A 1.379(7) .
C15 C14A 1.381(7) .
C15 C16B 1.397(7) .
C15 C14B 1.400(7) .
C15 C18 1.5201(10) .
C13A C14A 1.374(5) .
C16A C17A 1.379(5) .
C13B C14B 1.398(7) .
C16B C17B 1.399(7) .
O4 C19 1.445(10) .
C19 O3B 1.97(7) 7_557

loop_
_geom_torsion_atom_site_label_1
_geom_torsion_atom_site_label_2
_geom_torsion_atom_site_label_3
_geom_torsion_atom_site_label_4
_geom_torsion
_geom_torsion_site_symmetry_1
_geom_torsion_site_symmetry_3
_geom_torsion_site_symmetry_4
O1 Zn1 O1 Zn1 -168.6(8) 6_554 . 6
O2 Zn1 O1 Zn1 -71.4(9) 7_557 . 6
N1 Zn1 O1 Zn1 83.4(8) . . 6
Zn1 Zn1 O1 Zn1 -169.9(7) 6_554 . 6
O1 Zn1 N1 C1 131.2(7) 6_554 . .
O2 Zn1 N1 C1 25.8(11) 7_557 . .
O1 Zn1 N1 C1 -124.2(7) . . .
Zn1 Zn1 N1 C1 -81.5(6) 6 . .
Zn1 Zn1 N1 C1 170.0(5) 6_554 . .
O1 Zn1 N1 C2 -39.9(7) 6_554 . .
O2 Zn1 N1 C2 -145.3(8) 7_557 . .
O1 Zn1 N1 C2 64.7(7) . . .
Zn1 Zn1 N1 C2 107.4(5) 6 . .
Zn1 Zn1 N1 C2 -1.1(7) 6_554 . .
C2 N1 C1 N2 0.2(16) . . .
Zn1 N1 C1 N2 -172.6(8) . . .
N1 C1 N2 C11 -0.6(13) . . .
N1 C1 N2 C12 170.8(9) . . .
C1 N1 C2 C3 -180.0(3) . . .
Zn1 N1 C2 C3 -7.2(8) . . .
C1 N1 C2 C11 0.3(12) . . .
Zn1 N1 C2 C11 173.1(15) . . .
C11 C2 C3 C4 -0.2(15) . . .
N1 C2 C3 C4 -179.9(3) . . .
Zn1 O2 O3A C18 124(2) 8_547 . .
C2 C3 C4 C5 -179.9(4) . . .
C2 C3 C4 C9 -0.2(7) . . .
C3 C4 C5 C6 179.7(5) . . .
C9 C4 C5 C6 0.1(8) . . .
C4 C5 C6 C7 0.0(8) . . .
C5 C6 C7 C8 0.2(8) . . .
C6 C7 C8 C9 -0.5(8) . . .
C7 C8 C9 C10 -179.7(5) . . .
C7 C8 C9 C4 0.6(8) . . .
C5 C4 C9 C10 179.9(5) . . .
C3 C4 C9 C10 0.2(8) . . .
C5 C4 C9 C8 -0.4(8) . . .
C3 C4 C9 C8 180.0(5) . . .
C8 C9 C10 C11 -179.5(13) . . .
C4 C9 C10 C11 0.2(15) . . .
C9 C10 C11 N2 -179(2) . . .
C9 C10 C11 C2 -1(3) . . .
C1 N2 C11 C10 179(2) . . .
C12 N2 C11 C10 8(4) . . .
C1 N2 C11 C2 0.7(19) . . .
C12 N2 C11 C2 -170.9(11) . . .
C3 C2 C11 C10 1(3) . . .
N1 C2 C11 C10 -179.6(15) . . .
C3 C2 C11 N2 179.6(8) . . .
N1 C2 C11 N2 -0.6(18) . . .
C1 N2 C12 C13A 34.6(12) . . .
C11 N2 C12 C13A -155.0(17) . . .
C1 N2 C12 C13B -26.4(19) . . .
C11 N2 C12 C13B 144(2) . . .
C1 N2 C12 C17A -145.4(12) . . .
C11 N2 C12 C17A 24.9(18) . . .
C1 N2 C12 C17B 156.4(16) . . .
C11 N2 C12 C17B -33(2) . . .
C13B C12 C13A C14A -74.9(7) . . .
C17A C12 C13A C14A 0.0(3) . . .
C17B C12 C13A C14A 47.1(9) . . .
N2 C12 C13A C14A 180.0(3) . . .
C16A C15 C14A C13A -0.3(7) . . .
C16B C15 C14A C13A -52.7(10) . . .
C14B C15 C14A C13A 75.3(6) . . .
C18 C15 C14A C13A 165.6(16) . . .
C12 C13A C14A C15 0.1(3) . . .
C14A C15 C16A C17A 0.3(9) . . .
C16B C15 C16A C17A 78.5(9) . . .
C14B C15 C16A C17A -50.5(11) . . .
C18 C15 C16A C17A -166.7(15) . . .
C15 C16A C17A C12 -0.2(9) . . .
C13A C12 C17A C16A 0.0(7) . . .
C13B C12 C17A C16A 49.1(11) . . .
C17B C12 C17A C16A -71.6(8) . . .
N2 C12 C17A C16A -179.9(5) . . .
C13A C12 C13B C14B 72.9(6) . . .
C17A C12 C13B C14B -48.4(9) . . .
C17B C12 C13B C14B 0.0(3) . . .
N2 C12 C13B C14B -177.3(13) . . .
C12 C13B C14B C15 -0.1(3) . . .
C16A C15 C14B C13B 50.4(10) . . .
C14A C15 C14B C13B -74.1(6) . . .
C16B C15 C14B C13B 0.2(7) . . .
C18 C15 C14B C13B 169.8(17) . . .
C16A C15 C16B C17B -72.7(7) . . .
C14A C15 C16B C17B 50.5(11) . . .
C14B C15 C16B C17B -0.2(9) . . .
C18 C15 C16B C17B -168.4(19) . . .
C13A C12 C17B C16B -48.2(11) . . .
C13B C12 C17B C16B 0.0(7) . . .
C17A C12 C17B C16B 75.0(9) . . .
N2 C12 C17B C16B 177.2(13) . . .
C15 C16B C17B C12 0.1(9) . . .
Zn1 O2 C18 O3A -86(3) 8_547 . .
O3A O2 C18 O3B 120(3) . . .
Zn1 O2 C18 O3B 33(4) 8_547 . .
O3A O2 C18 C15 -93(3) . . .
Zn1 O2 C18 C15 -179.4(17) 8_547 . .
O2 O3A C18 O3B -110(3) . . .
O2 O3A C18 C15 119.7(16) . . .
C19 O3B C18 O2 93(4) 8_547 . .
C19 O3B C18 O3A -175(3) 8_547 . .
C19 O3B C18 C15 -55(4) 8_547 . .
C16A C15 C18 O2 -57(3) . . .
C14A C15 C18 O2 136(3) . . .
C16B C15 C18 O2 2(4) . . .
C14B C15 C18 O2 -168(3) . . .
C16A C15 C18 O3A -140(2) . . .
C14A C15 C18 O3A 53(3) . . .
C16B C15 C18 O3A -80(3) . . .
C14B C15 C18 O3A 110(3) . . .
C16A C15 C18 O3B 88(3) . . .
C14A C15 C18 O3B -79(3) . . .
C16B C15 C18 O3B 148(3) . . .
C14B C15 C18 O3B -22(3) . . .
Zn1 O1 Zn1 O1 -1.6(6) . 6 6
Zn1 O1 Zn1 O1 -168.6(8) 6 . 6_554
